data_7133171
loop_
_publ_author_name
'Bakhoda, Abolghasem 'Gus''

_publ_section_title
;
 Gold(I)-catalyzed homologation of aryl aldehydes with
 trimethylsilyldiazomethane.
;
_journal_issue 54
_journal_name_full 'Chemical communications (Cambridge, England)'
_journal_page_first 6937
_journal_page_last 6940
_journal_paper_doi 10.1039/d4cc01809e
_journal_volume 60
_journal_year 2024
_chemical_formula_moiety 'C31 H45 Au N4 Si, C7 H8'
_chemical_formula_sum 'C38 H53 Au N4 Si'
_chemical_formula_weight 790.90
_chemical_properties_physical Air-sensitive,Moisture-sensitive,Light-sensitive,Photo-sensitive
_space_group_crystal_system triclinic
_space_group_IT_number 2
_space_group_name_Hall '-P 1'
_space_group_name_H-M_alt 'P -1'
_atom_sites_solution_hydrogens geom
_atom_sites_solution_primary intrinsic
_audit_creation_method SHELXL-2018/3
_audit_update_record
;
2024-01-29 deposited with the CCDC.	2024-06-06 downloaded from the CCDC.
;
_cell_angle_alpha 76.362(5)
_cell_angle_beta 79.196(5)
_cell_angle_gamma 70.713(4)
_cell_formula_units_Z 4
_cell_length_a 13.0228(18)
_cell_length_b 16.875(3)
_cell_length_c 18.996(2)
_cell_measurement_reflns_used 9832
_cell_measurement_temperature 100(2)
_cell_measurement_theta_max 25.37
_cell_measurement_theta_min 2.22
_cell_volume 3801.7(10)
_computing_cell_refinement 'SAINT V8.37A (Bruker, 2005)'
_computing_data_collection 'APEX3 V2016.5-0 (Bruker, 2016)'
_computing_data_reduction
; 
SAINT V8.37A, XPREP v2014/2, SADABS V2016/2 (Bruker, 2016) 
;
_computing_molecular_graphics 'SHELXLE v932 (Hubschle, 2011)'
_computing_publication_material 'XCIF V2014-2 (Bruker, 2014)'
_computing_structure_refinement 'SHELX-2018-3 (Sheldrick, 2015)'
_computing_structure_solution 'SHELX-2014-5 (Sheldrick, 2015)'
_diffrn_ambient_temperature 100(2)
_diffrn_measured_fraction_theta_full 0.999
_diffrn_measured_fraction_theta_max 0.995
_diffrn_measurement_device_type 'Bruker D8 Quest/Photon 100'
_diffrn_measurement_method 'profile data from \f and \w scans'
_diffrn_radiation_monochromator 'multilayer mirrors'
_diffrn_radiation_source 'microfocus sealed tube'
_diffrn_radiation_type MoK\a
_diffrn_radiation_wavelength 0.71073
_diffrn_reflns_av_R_equivalents 0.0525
_diffrn_reflns_av_unetI/netI 0.0190
_diffrn_reflns_Laue_measured_fraction_full 0.999
_diffrn_reflns_Laue_measured_fraction_max 0.995
_diffrn_reflns_limit_h_max 15
_diffrn_reflns_limit_h_min -15
_diffrn_reflns_limit_k_max 20
_diffrn_reflns_limit_k_min -20
_diffrn_reflns_limit_l_max 22
_diffrn_reflns_limit_l_min -22
_diffrn_reflns_number 206616
_diffrn_reflns_point_group_measured_fraction_full 0.999
_diffrn_reflns_point_group_measured_fraction_max 0.995
_diffrn_reflns_theta_full 25.242
_diffrn_reflns_theta_max 25.460
_diffrn_reflns_theta_min 1.782
_exptl_absorpt_coefficient_mu 3.931
_exptl_absorpt_correction_T_max 0.61990
_exptl_absorpt_correction_T_min 0.37369
_exptl_absorpt_correction_type multi-scan
_exptl_absorpt_process_details 'SADABS V2016/2 (Bruker, 2016)'
_exptl_crystal_colour yellow
_exptl_crystal_density_diffrn 1.382
_exptl_crystal_density_method 'not measured'
_exptl_crystal_description block
_exptl_crystal_F_000 1608
_exptl_crystal_size_max 0.232
_exptl_crystal_size_mid 0.191
_exptl_crystal_size_min 0.126
_refine_diff_density_max 1.490
_refine_diff_density_min -0.725
_refine_diff_density_rms 0.065
_refine_ls_extinction_method none
_refine_ls_goodness_of_fit_ref 1.046
_refine_ls_hydrogen_treatment constr
_refine_ls_matrix_type full
_refine_ls_number_parameters 817
_refine_ls_number_reflns 14031
_refine_ls_number_restraints 0
_refine_ls_restrained_S_all 1.046
_refine_ls_R_factor_all 0.0210
_refine_ls_R_factor_gt 0.0172
_refine_ls_shift/su_max 0.003
_refine_ls_shift/su_mean 0.000
_refine_ls_structure_factor_coef Fsqd
_refine_ls_weighting_details 'w=1/[\s^2^(Fo^2^)+(0.0110P)^2^+3.8909P] where P=(Fo^2^+2Fc^2^)/3'
_refine_ls_weighting_scheme calc
_refine_ls_wR_factor_gt 0.0372
_refine_ls_wR_factor_ref 0.0384
_reflns_Friedel_coverage 0.000
_reflns_number_gt 12746
_reflns_number_total 14031
_reflns_threshold_expression 'I > 2\s(I)'
_cod_data_source_file d4cc01809e2.cif
_cod_data_source_block B22315_a
_cod_depositor_comments 'Adding full bibliography for 7133171.cif.'
_cod_original_cell_volume 3801.6(9)
_cod_database_code 7133171
_shelx_shelxl_version_number 2018/3
_shelx_space_group_comment
;
The symmetry employed for this shelxl refinement is uniquely defined
by the following loop, which should always be used as a source of
symmetry information in preference to the above space-group names.
They are only intended as comments.
;
_shelx_estimated_absorpt_t_min 0.462
_shelx_estimated_absorpt_t_max 0.637

loop_
_space_group_symop_operation_xyz
'x, y, z'
'-x, -y, -z'

loop_
_atom_site_label
_atom_site_type_symbol
_atom_site_fract_x
_atom_site_fract_y
_atom_site_fract_z
_atom_site_U_iso_or_equiv
_atom_site_adp_type
_atom_site_occupancy
_atom_site_site_symmetry_order
_atom_site_calc_flag
_atom_site_refinement_flags_posn
_atom_site_refinement_flags_adp
_atom_site_refinement_flags_occupancy
_atom_site_disorder_assembly
_atom_site_disorder_group
Au1 Au 0.33160(2) 0.23221(2) 0.73390(2) 0.01333(3) Uani 1 1 d . . . . .
Au2 Au 0.81724(2) 0.24605(2) 0.22967(2) 0.01362(3) Uani 1 1 d . . . . .
Si1 Si 0.40546(5) 0.15375(4) 0.90271(3) 0.01843(13) Uani 1 1 d . . . . .
Si2 Si 0.89683(5) 0.18629(4) 0.39810(3) 0.01737(13) Uani 1 1 d . . . . .
N1 N 0.45646(14) 0.21084(11) 0.58529(9) 0.0125(4) Uani 1 1 d . . . . .
N2 N 0.28432(14) 0.24828(10) 0.57983(9) 0.0116(3) Uani 1 1 d . . . . .
N3 N 0.23224(16) 0.29166(12) 0.87043(10) 0.0199(4) Uani 1 1 d . . . . .
N4 N 0.15988(17) 0.34154(13) 0.89655(11) 0.0261(5) Uani 1 1 d . . . . .
N5 N 0.94292(14) 0.27965(11) 0.08071(9) 0.0118(3) Uani 1 1 d . . . . .
N6 N 0.77027(14) 0.33050(11) 0.07445(9) 0.0128(4) Uani 1 1 d . . . . .
N7 N 0.71710(16) 0.16314(12) 0.36440(10) 0.0205(4) Uani 1 1 d . . . . .
N8 N 0.64507(16) 0.13540(13) 0.38874(11) 0.0247(4) Uani 1 1 d . . . . .
C1 C 0.35865(17) 0.22833(12) 0.62713(11) 0.0128(4) Uani 1 1 d . . . . .
C2 C 0.44386(18) 0.21966(13) 0.51279(11) 0.0153(4) Uani 1 1 d . . . . .
H2 H 0.500492 0.210623 0.473290 0.018 Uiso 1 1 calc R U . . .
C3 C 0.33514(17) 0.24362(13) 0.50954(11) 0.0145(4) Uani 1 1 d . . . . .
H3 H 0.300098 0.255124 0.467073 0.017 Uiso 1 1 calc R U . . .
C4 C 0.55879(17) 0.18013(14) 0.61566(11) 0.0147(4) Uani 1 1 d . . . . .
C5 C 0.60420(18) 0.23867(15) 0.62865(12) 0.0195(5) Uani 1 1 d . . . . .
C6 C 0.69948(19) 0.20565(17) 0.66214(13) 0.0250(5) Uani 1 1 d . . . . .
H6 H 0.732361 0.243671 0.672257 0.030 Uiso 1 1 calc R U . . .
C7 C 0.74744(19) 0.11842(17) 0.68106(13) 0.0279(6) Uani 1 1 d . . . . .
H7 H 0.812412 0.097246 0.704197 0.034 Uiso 1 1 calc R U . . .
C8 C 0.70159(19) 0.06209(16) 0.66656(13) 0.0247(5) Uani 1 1 d . . . . .
H8 H 0.735950 0.002355 0.679289 0.030 Uiso 1 1 calc R U . . .
C9 C 0.60541(18) 0.09141(14) 0.63345(12) 0.0183(5) Uani 1 1 d . . . . .
C10 C 0.5525(2) 0.33427(15) 0.60679(14) 0.0256(5) Uani 1 1 d . . . . .
H10 H 0.482367 0.343196 0.587445 0.031 Uiso 1 1 calc R U . . .
C11 C 0.5240(3) 0.3787(2) 0.67188(19) 0.0534(9) Uani 1 1 d . . . . .
H11A H 0.591512 0.374481 0.690162 0.080 Uiso 1 1 calc R U . . .
H11B H 0.478598 0.351268 0.710517 0.080 Uiso 1 1 calc R U . . .
H11C H 0.483477 0.439040 0.656921 0.080 Uiso 1 1 calc R U . . .
C12 C 0.6254(3) 0.3727(2) 0.54561(18) 0.0478(8) Uani 1 1 d . . . . .
H12A H 0.638944 0.344372 0.503846 0.072 Uiso 1 1 calc R U . . .
H12B H 0.695257 0.364669 0.562744 0.072 Uiso 1 1 calc R U . . .
H12C H 0.589005 0.433952 0.530808 0.072 Uiso 1 1 calc R U . . .
C13 C 0.5527(2) 0.02980(14) 0.61925(13) 0.0230(5) Uani 1 1 d . . . . .
H13 H 0.486856 0.064785 0.594020 0.028 Uiso 1 1 calc R U . . .
C14 C 0.5127(2) -0.02100(16) 0.69049(14) 0.0296(6) Uani 1 1 d . . . . .
H14A H 0.477645 -0.059367 0.679826 0.044 Uiso 1 1 calc R U . . .
H14B H 0.459635 0.018425 0.719963 0.044 Uiso 1 1 calc R U . . .
H14C H 0.575076 -0.054730 0.717513 0.044 Uiso 1 1 calc R U . . .
C15 C 0.6293(2) -0.02809(17) 0.56807(15) 0.0360(6) Uani 1 1 d . . . . .
H15A H 0.648311 0.007027 0.521583 0.054 Uiso 1 1 calc R U . . .
H15B H 0.592542 -0.066471 0.559404 0.054 Uiso 1 1 calc R U . . .
H15C H 0.696182 -0.061957 0.590399 0.054 Uiso 1 1 calc R U . . .
C16 C 0.16719(17) 0.27200(13) 0.60000(11) 0.0125(4) Uani 1 1 d . . . . .
C17 C 0.11497(17) 0.20889(13) 0.61218(11) 0.0149(4) Uani 1 1 d . . . . .
C18 C 0.00146(19) 0.23406(15) 0.62926(13) 0.0210(5) Uani 1 1 d . . . . .
H18 H -0.037014 0.193103 0.637259 0.025 Uiso 1 1 calc R U . . .
C19 C -0.05597(18) 0.31797(15) 0.63473(13) 0.0220(5) Uani 1 1 d . . . . .
H19 H -0.133433 0.334280 0.645919 0.026 Uiso 1 1 calc R U . . .
C20 C -0.00121(18) 0.37798(14) 0.62399(13) 0.0209(5) Uani 1 1 d . . . . .
H20 H -0.041699 0.435142 0.628580 0.025 Uiso 1 1 calc R U . . .
C21 C 0.11209(18) 0.35671(13) 0.60658(12) 0.0166(5) Uani 1 1 d . . . . .
C22 C 0.17934(19) 0.11551(14) 0.61186(13) 0.0192(5) Uani 1 1 d . . . . .
H22 H 0.252788 0.113341 0.583461 0.023 Uiso 1 1 calc R U . . .
C23 C 0.1246(2) 0.07071(16) 0.57647(15) 0.0321(6) Uani 1 1 d . . . . .
H23A H 0.110478 0.102822 0.527275 0.048 Uiso 1 1 calc R U . . .
H23B H 0.055111 0.067611 0.605827 0.048 Uiso 1 1 calc R U . . .
H23C H 0.172803 0.012783 0.573475 0.048 Uiso 1 1 calc R U . . .
C24 C 0.1972(2) 0.06789(16) 0.68982(14) 0.0321(6) Uani 1 1 d . . . . .
H24A H 0.242658 0.008749 0.688947 0.048 Uiso 1 1 calc R U . . .
H24B H 0.126287 0.068198 0.718529 0.048 Uiso 1 1 calc R U . . .
H24C H 0.234241 0.096214 0.711964 0.048 Uiso 1 1 calc R U . . .
C25 C 0.17140(19) 0.42309(14) 0.59680(13) 0.0208(5) Uani 1 1 d . . . . .
H25 H 0.251588 0.394428 0.585863 0.025 Uiso 1 1 calc R U . . .
C26 C 0.1539(2) 0.45723(15) 0.66748(14) 0.0281(6) Uani 1 1 d . . . . .
H26A H 0.197293 0.496507 0.661547 0.042 Uiso 1 1 calc R U . . .
H26B H 0.177005 0.409388 0.707672 0.042 Uiso 1 1 calc R U . . .
H26C H 0.076078 0.487623 0.678402 0.042 Uiso 1 1 calc R U . . .
C27 C 0.1358(2) 0.49599(15) 0.53266(13) 0.0269(5) Uani 1 1 d . . . . .
H27A H 0.146879 0.472482 0.488357 0.040 Uiso 1 1 calc R U . . .
H27B H 0.179516 0.535279 0.525428 0.040 Uiso 1 1 calc R U . . .
H27C H 0.058051 0.526902 0.543117 0.040 Uiso 1 1 calc R U . . .
C28 C 0.31214(18) 0.23551(14) 0.84185(12) 0.0191(5) Uani 1 1 d . . . . .
C29 C 0.5495(2) 0.1536(2) 0.86938(14) 0.0363(7) Uani 1 1 d . . . . .
H29A H 0.566651 0.146273 0.818392 0.054 Uiso 1 1 calc R U . . .
H29B H 0.599345 0.106483 0.899247 0.054 Uiso 1 1 calc R U . . .
H29C H 0.558148 0.207988 0.872960 0.054 Uiso 1 1 calc R U . . .
C30 C 0.3945(3) 0.04692(17) 0.90169(17) 0.0439(8) Uani 1 1 d . . . . .
H30A H 0.317578 0.047882 0.913479 0.066 Uiso 1 1 calc R U . . .
H30B H 0.437803 0.003762 0.937940 0.066 Uiso 1 1 calc R U . . .
H30C H 0.422294 0.032813 0.853123 0.066 Uiso 1 1 calc R U . . .
C31 C 0.3637(2) 0.17562(16) 0.99733(12) 0.0261(5) Uani 1 1 d . . . . .
H31A H 0.376061 0.229214 0.999352 0.039 Uiso 1 1 calc R U . . .
H31B H 0.407207 0.128676 1.031097 0.039 Uiso 1 1 calc R U . . .
H31C H 0.285784 0.180472 1.011280 0.039 Uiso 1 1 calc R U . . .
C32 C 0.84456(17) 0.29073(13) 0.12266(11) 0.0133(4) Uani 1 1 d . . . . .
C33 C 0.93031(18) 0.31195(13) 0.00773(11) 0.0151(4) Uani 1 1 d . . . . .
H33 H 0.987086 0.311932 -0.031801 0.018 Uiso 1 1 calc R U . . .
C34 C 0.82195(18) 0.34334(13) 0.00384(11) 0.0151(4) Uani 1 1 d . . . . .
H34 H 0.787305 0.369404 -0.039184 0.018 Uiso 1 1 calc R U . . .
C35 C 1.04579(17) 0.24212(13) 0.11089(11) 0.0133(4) Uani 1 1 d . . . . .
C36 C 1.09349(18) 0.29710(14) 0.12768(11) 0.0161(4) Uani 1 1 d . . . . .
C37 C 1.19041(18) 0.25980(15) 0.15983(12) 0.0201(5) Uani 1 1 d . . . . .
H37 H 1.225380 0.295215 0.172003 0.024 Uiso 1 1 calc R U . . .
C38 C 1.23617(19) 0.17235(16) 0.17419(12) 0.0238(5) Uani 1 1 d . . . . .
H38 H 1.301870 0.148100 0.196518 0.029 Uiso 1 1 calc R U . . .
C39 C 1.18716(19) 0.11953(15) 0.15633(12) 0.0212(5) Uani 1 1 d . . . . .
H39 H 1.219800 0.059342 0.166348 0.025 Uiso 1 1 calc R U . . .
C40 C 1.09074(18) 0.15355(14) 0.12390(12) 0.0172(5) Uani 1 1 d . . . . .
C41 C 1.04237(19) 0.39340(14) 0.11361(12) 0.0184(5) Uani 1 1 d . . . . .
H41 H 0.975591 0.406425 0.089033 0.022 Uiso 1 1 calc R U . . .
C42 C 1.0052(2) 0.42671(16) 0.18522(14) 0.0313(6) Uani 1 1 d . . . . .
H42A H 0.968691 0.488416 0.174922 0.047 Uiso 1 1 calc R U . . .
H42B H 1.069062 0.415299 0.210537 0.047 Uiso 1 1 calc R U . . .
H42C H 0.954031 0.397771 0.216128 0.047 Uiso 1 1 calc R U . . .
C43 C 1.1194(2) 0.43886(16) 0.06214(15) 0.0315(6) Uani 1 1 d . . . . .
H43A H 1.139353 0.417574 0.016168 0.047 Uiso 1 1 calc R U . . .
H43B H 1.185675 0.427612 0.084842 0.047 Uiso 1 1 calc R U . . .
H43C H 1.082428 0.500525 0.052428 0.047 Uiso 1 1 calc R U . . .
C44 C 1.0383(2) 0.09495(14) 0.10389(13) 0.0230(5) Uani 1 1 d . . . . .
H44 H 0.973088 0.131701 0.078713 0.028 Uiso 1 1 calc R U . . .
C45 C 1.1172(2) 0.04054(17) 0.05084(15) 0.0340(6) Uani 1 1 d . . . . .
H45A H 1.080076 0.005835 0.036587 0.051 Uiso 1 1 calc R U . . .
H45B H 1.181371 0.002969 0.074565 0.051 Uiso 1 1 calc R U . . .
H45C H 1.140589 0.077951 0.007366 0.051 Uiso 1 1 calc R U . . .
C46 C 0.9984(3) 0.03868(17) 0.17171(16) 0.0399(7) Uani 1 1 d . . . . .
H46A H 0.947799 0.074830 0.204762 0.060 Uiso 1 1 calc R U . . .
H46B H 1.061225 0.000509 0.196571 0.060 Uiso 1 1 calc R U . . .
H46C H 0.960551 0.004583 0.157353 0.060 Uiso 1 1 calc R U . . .
C47 C 0.65309(17) 0.35150(14) 0.09519(11) 0.0153(4) Uani 1 1 d . . . . .
C48 C 0.60512(18) 0.28589(15) 0.10655(12) 0.0192(5) Uani 1 1 d . . . . .
C49 C 0.4920(2) 0.30726(17) 0.12599(13) 0.0277(6) Uani 1 1 d . . . . .
H49 H 0.456283 0.264492 0.134366 0.033 Uiso 1 1 calc R U . . .
C50 C 0.4314(2) 0.38955(19) 0.13322(14) 0.0336(6) Uani 1 1 d . . . . .
H50 H 0.354410 0.402961 0.146434 0.040 Uiso 1 1 calc R U . . .
C51 C 0.4815(2) 0.45269(17) 0.12145(14) 0.0316(6) Uani 1 1 d . . . . .
H51 H 0.438066 0.509245 0.126068 0.038 Uiso 1 1 calc R U . . .
C52 C 0.59417(19) 0.43525(15) 0.10296(12) 0.0209(5) Uani 1 1 d . . . . .
C53 C 0.6717(2) 0.19587(15) 0.09768(13) 0.0234(5) Uani 1 1 d . . . . .
H53 H 0.750809 0.192093 0.093614 0.028 Uiso 1 1 calc R U . . .
C54 C 0.6486(3) 0.12983(17) 0.16431(15) 0.0382(7) Uani 1 1 d . . . . .
H54A H 0.572857 0.129123 0.167854 0.057 Uiso 1 1 calc R U . . .
H54B H 0.659320 0.145021 0.208549 0.057 Uiso 1 1 calc R U . . .
H54C H 0.698872 0.073115 0.159149 0.057 Uiso 1 1 calc R U . . .
C55 C 0.6533(2) 0.17679(18) 0.02733(14) 0.0340(6) Uani 1 1 d . . . . .
H55A H 0.672938 0.218203 -0.014270 0.051 Uiso 1 1 calc R U . . .
H55B H 0.575946 0.180977 0.029240 0.051 Uiso 1 1 calc R U . . .
H55C H 0.699003 0.118923 0.021763 0.051 Uiso 1 1 calc R U . . .
C56 C 0.6513(2) 0.50220(15) 0.09715(14) 0.0294(6) Uani 1 1 d . . . . .
H56 H 0.720223 0.487955 0.062837 0.035 Uiso 1 1 calc R U . . .
C57 C 0.6830(3) 0.49877(17) 0.17139(16) 0.0382(7) Uani 1 1 d . . . . .
H57A H 0.728957 0.440965 0.189445 0.057 Uiso 1 1 calc R U . . .
H57B H 0.616662 0.513519 0.205857 0.057 Uiso 1 1 calc R U . . .
H57C H 0.723884 0.539609 0.166565 0.057 Uiso 1 1 calc R U . . .
C58 C 0.5827(3) 0.59264(17) 0.06774(17) 0.0513(9) Uani 1 1 d . . . . .
H58A H 0.556091 0.593319 0.022598 0.077 Uiso 1 1 calc R U . . .
H58B H 0.627850 0.631342 0.057700 0.077 Uiso 1 1 calc R U . . .
H58C H 0.520222 0.611420 0.104015 0.077 Uiso 1 1 calc R U . . .
C59 C 0.79712(18) 0.19431(14) 0.33733(12) 0.0188(5) Uani 1 1 d . . . . .
C60 C 0.8986(2) 0.29560(17) 0.40002(16) 0.0350(6) Uani 1 1 d . . . . .
H60A H 0.921127 0.323163 0.350753 0.052 Uiso 1 1 calc R U . . .
H60B H 0.950433 0.291760 0.432898 0.052 Uiso 1 1 calc R U . . .
H60C H 0.825095 0.329426 0.417422 0.052 Uiso 1 1 calc R U . . .
C61 C 1.0368(2) 0.12531(17) 0.36132(14) 0.0289(6) Uani 1 1 d . . . . .
H61A H 1.054324 0.152539 0.310890 0.043 Uiso 1 1 calc R U . . .
H61B H 1.038920 0.066420 0.362537 0.043 Uiso 1 1 calc R U . . .
H61C H 1.090678 0.125001 0.391245 0.043 Uiso 1 1 calc R U . . .
C62 C 0.8559(2) 0.13333(16) 0.49234(12) 0.0257(5) Uani 1 1 d . . . . .
H62A H 0.777106 0.157924 0.505634 0.039 Uiso 1 1 calc R U . . .
H62B H 0.896439 0.142382 0.526812 0.039 Uiso 1 1 calc R U . . .
H62C H 0.872767 0.071905 0.494016 0.039 Uiso 1 1 calc R U . . .
C63 C 0.3971(2) 0.34856(16) 0.33132(14) 0.0295(6) Uani 1 1 d . . . . .
C64 C 0.4013(2) 0.27038(16) 0.31801(13) 0.0295(6) Uani 1 1 d . . . . .
H64 H 0.470352 0.230597 0.306771 0.035 Uiso 1 1 calc R U . . .
C65 C 0.3074(2) 0.24937(16) 0.32076(13) 0.0310(6) Uani 1 1 d . . . . .
H65 H 0.312345 0.195263 0.311399 0.037 Uiso 1 1 calc R U . . .
C66 C 0.2057(2) 0.30568(17) 0.33693(14) 0.0316(6) Uani 1 1 d . . . . .
H66 H 0.140837 0.290915 0.338491 0.038 Uiso 1 1 calc R U . . .
C67 C 0.2000(2) 0.38315(16) 0.35068(14) 0.0326(6) Uani 1 1 d . . . . .
H67 H 0.130512 0.422246 0.362395 0.039 Uiso 1 1 calc R U . . .
C68 C 0.2942(2) 0.40512(16) 0.34770(14) 0.0337(6) Uani 1 1 d . . . . .
H68 H 0.288747 0.459395 0.356912 0.040 Uiso 1 1 calc R U . . .
C69 C 0.5007(3) 0.3703(2) 0.3284(2) 0.0564(9) Uani 1 1 d . . . . .
H69A H 0.532012 0.344043 0.374528 0.085 Uiso 1 1 calc R U . . .
H69B H 0.484486 0.432521 0.320818 0.085 Uiso 1 1 calc R U . . .
H69C H 0.553339 0.348637 0.288112 0.085 Uiso 1 1 calc R U . . .
C70 C 0.9345(2) 0.26027(16) 0.83432(13) 0.0259(5) Uani 1 1 d . . . . .
C71 C 0.8388(2) 0.24225(18) 0.83224(14) 0.0343(6) Uani 1 1 d . . . . .
H71 H 0.837299 0.184700 0.845301 0.041 Uiso 1 1 calc R U . . .
C72 C 0.7456(2) 0.3064(2) 0.81154(15) 0.0379(7) Uani 1 1 d . . . . .
H72 H 0.681007 0.292595 0.810166 0.046 Uiso 1 1 calc R U . . .
C73 C 0.7461(2) 0.39049(19) 0.79283(14) 0.0358(6) Uani 1 1 d . . . . .
H73 H 0.682447 0.434729 0.778124 0.043 Uiso 1 1 calc R U . . .
C74 C 0.8402(2) 0.40938(17) 0.79580(14) 0.0324(6) Uani 1 1 d . . . . .
H74 H 0.841032 0.467116 0.783741 0.039 Uiso 1 1 calc R U . . .
C75 C 0.9331(2) 0.34520(16) 0.81610(13) 0.0259(5) Uani 1 1 d . . . . .
H75 H 0.997396 0.359330 0.817658 0.031 Uiso 1 1 calc R U . . .
C76 C 1.0369(3) 0.19067(18) 0.85506(17) 0.0421(7) Uani 1 1 d . . . . .
H76A H 1.018883 0.137499 0.877158 0.063 Uiso 1 1 calc R U . . .
H76B H 1.068757 0.207049 0.890179 0.063 Uiso 1 1 calc R U . . .
H76C H 1.089762 0.182044 0.811387 0.063 Uiso 1 1 calc R U . . .

loop_
_atom_site_aniso_label
_atom_site_aniso_U_11
_atom_site_aniso_U_22
_atom_site_aniso_U_33
_atom_site_aniso_U_23
_atom_site_aniso_U_13
_atom_site_aniso_U_12
Au1 0.01261(4) 0.01836(4) 0.00879(4) -0.00348(3) -0.00098(3) -0.00387(3)
Au2 0.01464(4) 0.01801(4) 0.00826(4) -0.00021(3) -0.00044(3) -0.00702(3)
Si1 0.0228(3) 0.0201(3) 0.0127(3) -0.0028(2) -0.0020(2) -0.0071(3)
Si2 0.0177(3) 0.0212(3) 0.0132(3) -0.0031(2) 0.0000(2) -0.0069(3)
N1 0.0114(9) 0.0134(8) 0.0112(9) -0.0021(7) -0.0013(7) -0.0022(7)
N2 0.0120(9) 0.0125(8) 0.0101(9) -0.0034(7) -0.0003(7) -0.0032(7)
N3 0.0217(10) 0.0287(11) 0.0126(9) -0.0038(8) -0.0028(8) -0.0112(9)
N4 0.0223(11) 0.0320(11) 0.0231(11) -0.0108(9) -0.0001(9) -0.0044(9)
N5 0.0150(9) 0.0135(8) 0.0094(9) -0.0022(7) 0.0004(7) -0.0084(7)
N6 0.0151(9) 0.0137(8) 0.0104(9) -0.0006(7) -0.0016(7) -0.0065(7)
N7 0.0221(11) 0.0232(10) 0.0131(9) -0.0028(8) -0.0024(8) -0.0030(9)
N8 0.0186(10) 0.0317(11) 0.0226(11) -0.0023(9) 0.0026(8) -0.0105(9)
C1 0.0139(10) 0.0100(9) 0.0136(11) -0.0027(8) -0.0008(8) -0.0024(8)
C2 0.0184(11) 0.0160(10) 0.0102(10) -0.0009(8) 0.0005(8) -0.0054(9)
C3 0.0182(11) 0.0145(10) 0.0096(10) -0.0022(8) -0.0016(8) -0.0033(9)
C4 0.0098(10) 0.0220(11) 0.0104(10) -0.0030(8) 0.0006(8) -0.0033(9)
C5 0.0145(11) 0.0278(12) 0.0163(11) -0.0062(9) 0.0030(9) -0.0076(10)
C6 0.0158(11) 0.0424(15) 0.0220(13) -0.0120(11) 0.0021(10) -0.0137(11)
C7 0.0134(11) 0.0477(16) 0.0171(12) -0.0023(11) -0.0030(9) -0.0038(11)
C8 0.0170(12) 0.0294(13) 0.0177(12) 0.0012(10) 0.0015(9) 0.0003(10)
C9 0.0150(11) 0.0235(12) 0.0114(11) -0.0018(9) 0.0024(9) -0.0023(9)
C10 0.0205(12) 0.0258(13) 0.0348(15) -0.0093(11) -0.0029(11) -0.0102(10)
C11 0.079(3) 0.0338(16) 0.053(2) -0.0217(15) -0.0023(18) -0.0184(17)
C12 0.0384(17) 0.0412(17) 0.053(2) 0.0106(15) -0.0019(15) -0.0134(14)
C13 0.0227(12) 0.0180(11) 0.0240(13) -0.0004(9) -0.0024(10) -0.0032(10)
C14 0.0296(14) 0.0233(12) 0.0312(14) -0.0020(11) 0.0031(11) -0.0076(11)
C15 0.0453(17) 0.0288(14) 0.0316(15) -0.0093(11) 0.0063(13) -0.0115(13)
C16 0.0111(10) 0.0182(10) 0.0076(10) -0.0026(8) -0.0012(8) -0.0033(8)
C17 0.0170(11) 0.0174(11) 0.0106(10) -0.0029(8) -0.0018(8) -0.0051(9)
C18 0.0198(12) 0.0240(12) 0.0219(12) -0.0055(9) -0.0001(9) -0.0108(10)
C19 0.0129(11) 0.0270(12) 0.0237(13) -0.0053(10) 0.0011(9) -0.0043(10)
C20 0.0179(11) 0.0170(11) 0.0233(12) -0.0055(9) -0.0006(9) 0.0007(9)
C21 0.0193(11) 0.0157(10) 0.0135(11) -0.0028(8) -0.0027(9) -0.0031(9)
C22 0.0192(11) 0.0164(11) 0.0222(12) -0.0046(9) -0.0003(9) -0.0062(9)
C23 0.0367(15) 0.0249(13) 0.0398(16) -0.0137(11) -0.0116(12) -0.0067(11)
C24 0.0425(16) 0.0203(12) 0.0311(15) -0.0008(11) -0.0108(12) -0.0057(11)
C25 0.0187(11) 0.0146(11) 0.0286(13) -0.0078(9) -0.0004(10) -0.0029(9)
C26 0.0391(15) 0.0208(12) 0.0285(14) -0.0065(10) -0.0133(12) -0.0080(11)
C27 0.0367(15) 0.0221(12) 0.0239(13) -0.0043(10) 0.0006(11) -0.0137(11)
C28 0.0204(12) 0.0243(12) 0.0125(11) -0.0049(9) -0.0006(9) -0.0065(10)
C29 0.0207(13) 0.0615(19) 0.0238(14) -0.0112(13) -0.0008(11) -0.0072(13)
C30 0.070(2) 0.0261(14) 0.0392(17) -0.0065(12) -0.0105(15) -0.0159(14)
C31 0.0316(14) 0.0314(13) 0.0144(12) -0.0008(10) -0.0030(10) -0.0104(11)
C32 0.0162(11) 0.0130(10) 0.0131(11) -0.0019(8) -0.0018(8) -0.0079(8)
C33 0.0212(11) 0.0168(10) 0.0095(10) -0.0020(8) 0.0008(9) -0.0103(9)
C34 0.0208(11) 0.0158(10) 0.0101(10) 0.0001(8) -0.0023(9) -0.0087(9)
C35 0.0125(10) 0.0185(10) 0.0087(10) -0.0015(8) 0.0008(8) -0.0063(9)
C36 0.0169(11) 0.0229(11) 0.0098(10) -0.0025(9) 0.0005(8) -0.0091(9)
C37 0.0202(12) 0.0318(13) 0.0118(11) -0.0048(9) -0.0020(9) -0.0118(10)
C38 0.0189(12) 0.0357(14) 0.0122(11) -0.0023(10) -0.0038(9) -0.0026(10)
C39 0.0211(12) 0.0219(12) 0.0142(11) -0.0007(9) 0.0011(9) -0.0015(10)
C40 0.0191(11) 0.0179(11) 0.0130(11) -0.0015(8) 0.0022(9) -0.0067(9)
C41 0.0224(12) 0.0189(11) 0.0183(12) -0.0013(9) -0.0075(9) -0.0106(9)
C42 0.0464(16) 0.0216(12) 0.0256(14) -0.0070(10) -0.0061(12) -0.0071(12)
C43 0.0375(15) 0.0286(13) 0.0318(15) 0.0038(11) -0.0055(12) -0.0200(12)
C44 0.0230(12) 0.0173(11) 0.0286(13) -0.0042(10) -0.0022(10) -0.0066(10)
C45 0.0375(15) 0.0337(14) 0.0338(15) -0.0154(12) -0.0017(12) -0.0097(12)
C46 0.0535(19) 0.0262(14) 0.0428(17) -0.0093(12) 0.0128(14) -0.0236(13)
C47 0.0152(11) 0.0204(11) 0.0102(10) 0.0001(8) -0.0021(8) -0.0070(9)
C48 0.0200(12) 0.0268(12) 0.0139(11) -0.0004(9) -0.0056(9) -0.0117(10)
C49 0.0222(13) 0.0446(15) 0.0219(13) -0.0010(11) -0.0035(10) -0.0204(12)
C50 0.0141(12) 0.0536(18) 0.0291(15) -0.0069(13) -0.0012(10) -0.0062(12)
C51 0.0247(13) 0.0342(14) 0.0263(14) -0.0047(11) -0.0009(11) 0.0019(11)
C52 0.0234(12) 0.0221(12) 0.0141(11) -0.0021(9) 0.0001(9) -0.0049(10)
C53 0.0280(13) 0.0256(12) 0.0235(13) -0.0014(10) -0.0064(10) -0.0173(11)
C54 0.064(2) 0.0288(14) 0.0284(15) 0.0013(11) -0.0102(14) -0.0249(14)
C55 0.0437(16) 0.0368(15) 0.0276(14) -0.0088(12) -0.0049(12) -0.0179(13)
C56 0.0365(15) 0.0172(12) 0.0303(14) -0.0058(10) 0.0081(11) -0.0083(11)
C57 0.0499(18) 0.0234(13) 0.0469(18) -0.0043(12) -0.0108(14) -0.0172(13)
C58 0.083(3) 0.0222(14) 0.0397(18) 0.0023(12) -0.0087(17) -0.0082(15)
C59 0.0171(11) 0.0243(12) 0.0133(11) -0.0003(9) 0.0001(9) -0.0071(10)
C60 0.0424(16) 0.0328(14) 0.0365(16) -0.0102(12) 0.0013(13) -0.0208(13)
C61 0.0198(12) 0.0386(15) 0.0259(14) -0.0082(11) -0.0011(10) -0.0051(11)
C62 0.0310(14) 0.0339(14) 0.0144(12) -0.0029(10) -0.0032(10) -0.0134(11)
C63 0.0349(15) 0.0289(13) 0.0198(13) 0.0070(10) -0.0027(11) -0.0115(12)
C64 0.0341(15) 0.0284(13) 0.0148(12) -0.0038(10) -0.0016(10) 0.0044(11)
C65 0.0539(18) 0.0212(12) 0.0171(13) -0.0058(10) -0.0157(12) -0.0025(12)
C66 0.0363(15) 0.0343(14) 0.0262(14) 0.0002(11) -0.0172(12) -0.0097(12)
C67 0.0328(15) 0.0249(13) 0.0292(14) -0.0046(11) -0.0086(12) 0.0081(11)
C68 0.0545(18) 0.0171(12) 0.0275(14) -0.0021(10) -0.0098(13) -0.0068(12)
C69 0.055(2) 0.056(2) 0.057(2) 0.0123(17) -0.0069(17) -0.0310(18)
C70 0.0359(14) 0.0296(13) 0.0154(12) -0.0082(10) 0.0012(10) -0.0136(11)
C71 0.0494(17) 0.0354(15) 0.0251(14) -0.0052(11) 0.0003(12) -0.0247(14)
C72 0.0337(15) 0.0601(19) 0.0274(15) -0.0098(13) 0.0053(12) -0.0277(15)
C73 0.0345(15) 0.0463(17) 0.0208(14) -0.0107(12) 0.0002(11) -0.0033(13)
C74 0.0529(18) 0.0290(14) 0.0180(13) -0.0044(10) -0.0056(12) -0.0149(13)
C75 0.0338(14) 0.0335(14) 0.0169(12) -0.0069(10) -0.0011(10) -0.0183(12)
C76 0.0534(19) 0.0320(15) 0.0409(17) -0.0145(13) -0.0127(15) -0.0035(14)

loop_
_atom_type_symbol
_atom_type_description
_atom_type_scat_dispersion_real
_atom_type_scat_dispersion_imag
_atom_type_scat_source
C C 0.0033 0.0016 'International Tables Vol C Tables 4.2.6.8 and 6.1.1.4'
H H 0.0000 0.0000 'International Tables Vol C Tables 4.2.6.8 and 6.1.1.4'
Au Au -2.0133 8.8022 'International Tables Vol C Tables 4.2.6.8 and 6.1.1.4'
N N 0.0061 0.0033 'International Tables Vol C Tables 4.2.6.8 and 6.1.1.4'
Si Si 0.0817 0.0704 'International Tables Vol C Tables 4.2.6.8 and 6.1.1.4'

loop_
_exptl_crystal_face_index_h
_exptl_crystal_face_index_k
_exptl_crystal_face_index_l
_exptl_crystal_face_perp_dist
0.00 1.00 0.00 0.0790
0.00 -1.00 0.00 0.0910
1.00 0.00 -1.00 0.0910
-1.00 0.00 1.00 0.0930
0.00 0.00 -1.00 0.0330
0.00 0.00 1.00 0.0630
-1.00 0.00 -1.00 0.0750
1.00 0.00 1.00 0.0710
0.00 1.00 1.00 0.0820
0.00 -1.00 -1.00 0.0850
-2.00 -1.00 -1.00 0.1130
1.00 1.00 1.00 0.1040

loop_
_geom_angle_atom_site_label_1
_geom_angle_atom_site_label_2
_geom_angle_atom_site_label_3
_geom_angle
_geom_angle_site_symmetry_1
_geom_angle_site_symmetry_3
_geom_angle_publ_flag
C1 Au1 C28 177.18(9) . . ?
C32 Au2 C59 176.55(9) . . ?
C28 Si1 C30 108.97(13) . . ?
C28 Si1 C29 109.83(12) . . ?
C30 Si1 C29 108.31(15) . . ?
C28 Si1 C31 108.90(11) . . ?
C30 Si1 C31 108.98(13) . . ?
C29 Si1 C31 111.81(12) . . ?
C59 Si2 C60 109.14(12) . . ?
C59 Si2 C62 109.59(11) . . ?
C60 Si2 C62 109.34(12) . . ?
C59 Si2 C61 109.36(11) . . ?
C60 Si2 C61 108.12(13) . . ?
C62 Si2 C61 111.25(12) . . ?
C1 N1 C2 111.45(17) . . ?
C1 N1 C4 122.37(17) . . ?
C2 N1 C4 125.98(17) . . ?
C1 N2 C3 111.12(17) . . ?
C1 N2 C16 124.42(17) . . ?
C3 N2 C16 124.47(17) . . ?
N4 N3 C28 179.3(3) . . ?
C32 N5 C33 111.35(17) . . ?
C32 N5 C35 122.74(17) . . ?
C33 N5 C35 125.86(17) . . ?
C32 N6 C34 110.94(17) . . ?
C32 N6 C47 123.35(17) . . ?
C34 N6 C47 125.62(17) . . ?
N8 N7 C59 179.8(3) . . ?
N1 C1 N2 104.36(17) . . ?
N1 C1 Au1 127.14(15) . . ?
N2 C1 Au1 128.35(15) . . ?
C3 C2 N1 106.18(19) . . ?
C3 C2 H2 126.9 . . ?
N1 C2 H2 126.9 . . ?
C2 C3 N2 106.88(18) . . ?
C2 C3 H3 126.6 . . ?
N2 C3 H3 126.6 . . ?
C5 C4 C9 123.4(2) . . ?
C5 C4 N1 119.34(19) . . ?
C9 C4 N1 117.23(19) . . ?
C6 C5 C4 117.1(2) . . ?
C6 C5 C10 121.3(2) . . ?
C4 C5 C10 121.6(2) . . ?
C7 C6 C5 121.2(2) . . ?
C7 C6 H6 119.4 . . ?
C5 C6 H6 119.4 . . ?
C8 C7 C6 120.4(2) . . ?
C8 C7 H7 119.8 . . ?
C6 C7 H7 119.8 . . ?
C7 C8 C9 121.0(2) . . ?
C7 C8 H8 119.5 . . ?
C9 C8 H8 119.5 . . ?
C8 C9 C4 116.9(2) . . ?
C8 C9 C13 121.3(2) . . ?
C4 C9 C13 121.8(2) . . ?
C5 C10 C11 111.7(2) . . ?
C5 C10 C12 110.8(2) . . ?
C11 C10 C12 111.9(2) . . ?
C5 C10 H10 107.4 . . ?
C11 C10 H10 107.4 . . ?
C12 C10 H10 107.4 . . ?
C10 C11 H11A 109.5 . . ?
C10 C11 H11B 109.5 . . ?
H11A C11 H11B 109.5 . . ?
C10 C11 H11C 109.5 . . ?
H11A C11 H11C 109.5 . . ?
H11B C11 H11C 109.5 . . ?
C10 C12 H12A 109.5 . . ?
C10 C12 H12B 109.5 . . ?
H12A C12 H12B 109.5 . . ?
C10 C12 H12C 109.5 . . ?
H12A C12 H12C 109.5 . . ?
H12B C12 H12C 109.5 . . ?
C9 C13 C14 111.1(2) . . ?
C9 C13 C15 111.5(2) . . ?
C14 C13 C15 112.2(2) . . ?
C9 C13 H13 107.3 . . ?
C14 C13 H13 107.3 . . ?
C15 C13 H13 107.3 . . ?
C13 C14 H14A 109.5 . . ?
C13 C14 H14B 109.5 . . ?
H14A C14 H14B 109.5 . . ?
C13 C14 H14C 109.5 . . ?
H14A C14 H14C 109.5 . . ?
H14B C14 H14C 109.5 . . ?
C13 C15 H15A 109.5 . . ?
C13 C15 H15B 109.5 . . ?
H15A C15 H15B 109.5 . . ?
C13 C15 H15C 109.5 . . ?
H15A C15 H15C 109.5 . . ?
H15B C15 H15C 109.5 . . ?
C21 C16 C17 123.43(19) . . ?
C21 C16 N2 118.24(18) . . ?
C17 C16 N2 118.32(18) . . ?
C18 C17 C16 117.16(19) . . ?
C18 C17 C22 121.0(2) . . ?
C16 C17 C22 121.73(19) . . ?
C19 C18 C17 120.8(2) . . ?
C19 C18 H18 119.6 . . ?
C17 C18 H18 119.6 . . ?
C20 C19 C18 120.3(2) . . ?
C20 C19 H19 119.9 . . ?
C18 C19 H19 119.9 . . ?
C19 C20 C21 121.5(2) . . ?
C19 C20 H20 119.3 . . ?
C21 C20 H20 119.3 . . ?
C20 C21 C16 116.8(2) . . ?
C20 C21 C25 120.80(19) . . ?
C16 C21 C25 122.44(19) . . ?
C23 C22 C17 113.07(19) . . ?
C23 C22 C24 109.8(2) . . ?
C17 C22 C24 109.90(19) . . ?
C23 C22 H22 108.0 . . ?
C17 C22 H22 108.0 . . ?
C24 C22 H22 108.0 . . ?
C22 C23 H23A 109.5 . . ?
C22 C23 H23B 109.5 . . ?
H23A C23 H23B 109.5 . . ?
C22 C23 H23C 109.5 . . ?
H23A C23 H23C 109.5 . . ?
H23B C23 H23C 109.5 . . ?
C22 C24 H24A 109.5 . . ?
C22 C24 H24B 109.5 . . ?
H24A C24 H24B 109.5 . . ?
C22 C24 H24C 109.5 . . ?
H24A C24 H24C 109.5 . . ?
H24B C24 H24C 109.5 . . ?
C21 C25 C27 111.51(19) . . ?
C21 C25 C26 110.46(19) . . ?
C27 C25 C26 111.06(19) . . ?
C21 C25 H25 107.9 . . ?
C27 C25 H25 107.9 . . ?
C26 C25 H25 107.9 . . ?
C25 C26 H26A 109.5 . . ?
C25 C26 H26B 109.5 . . ?
H26A C26 H26B 109.5 . . ?
C25 C26 H26C 109.5 . . ?
H26A C26 H26C 109.5 . . ?
H26B C26 H26C 109.5 . . ?
C25 C27 H27A 109.5 . . ?
C25 C27 H27B 109.5 . . ?
H27A C27 H27B 109.5 . . ?
C25 C27 H27C 109.5 . . ?
H27A C27 H27C 109.5 . . ?
H27B C27 H27C 109.5 . . ?
N3 C28 Si1 117.97(17) . . ?
N3 C28 Au1 121.65(16) . . ?
Si1 C28 Au1 120.30(12) . . ?
Si1 C29 H29A 109.5 . . ?
Si1 C29 H29B 109.5 . . ?
H29A C29 H29B 109.5 . . ?
Si1 C29 H29C 109.5 . . ?
H29A C29 H29C 109.5 . . ?
H29B C29 H29C 109.5 . . ?
Si1 C30 H30A 109.5 . . ?
Si1 C30 H30B 109.5 . . ?
H30A C30 H30B 109.5 . . ?
Si1 C30 H30C 109.5 . . ?
H30A C30 H30C 109.5 . . ?
H30B C30 H30C 109.5 . . ?
Si1 C31 H31A 109.5 . . ?
Si1 C31 H31B 109.5 . . ?
H31A C31 H31B 109.5 . . ?
Si1 C31 H31C 109.5 . . ?
H31A C31 H31C 109.5 . . ?
H31B C31 H31C 109.5 . . ?
N6 C32 N5 104.24(17) . . ?
N6 C32 Au2 128.34(15) . . ?
N5 C32 Au2 127.09(15) . . ?
C34 C33 N5 106.46(19) . . ?
C34 C33 H33 126.8 . . ?
N5 C33 H33 126.8 . . ?
C33 C34 N6 107.02(18) . . ?
C33 C34 H34 126.5 . . ?
N6 C34 H34 126.5 . . ?
C40 C35 C36 123.3(2) . . ?
C40 C35 N5 119.02(19) . . ?
C36 C35 N5 117.64(18) . . ?
C35 C36 C37 117.1(2) . . ?
C35 C36 C41 122.33(19) . . ?
C37 C36 C41 120.6(2) . . ?
C38 C37 C36 121.0(2) . . ?
C38 C37 H37 119.5 . . ?
C36 C37 H37 119.5 . . ?
C37 C38 C39 120.5(2) . . ?
C37 C38 H38 119.7 . . ?
C39 C38 H38 119.7 . . ?
C38 C39 C40 120.8(2) . . ?
C38 C39 H39 119.6 . . ?
C40 C39 H39 119.6 . . ?
C39 C40 C35 117.3(2) . . ?
C39 C40 C44 120.3(2) . . ?
C35 C40 C44 122.4(2) . . ?
C36 C41 C42 110.95(18) . . ?
C36 C41 C43 111.7(2) . . ?
C42 C41 C43 111.6(2) . . ?
C36 C41 H41 107.4 . . ?
C42 C41 H41 107.4 . . ?
C43 C41 H41 107.4 . . ?
C41 C42 H42A 109.5 . . ?
C41 C42 H42B 109.5 . . ?
H42A C42 H42B 109.5 . . ?
C41 C42 H42C 109.5 . . ?
H42A C42 H42C 109.5 . . ?
H42B C42 H42C 109.5 . . ?
C41 C43 H43A 109.5 . . ?
C41 C43 H43B 109.5 . . ?
H43A C43 H43B 109.5 . . ?
C41 C43 H43C 109.5 . . ?
H43A C43 H43C 109.5 . . ?
H43B C43 H43C 109.5 . . ?
C40 C44 C46 111.4(2) . . ?
C40 C44 C45 111.1(2) . . ?
C46 C44 C45 110.9(2) . . ?
C40 C44 H44 107.8 . . ?
C46 C44 H44 107.8 . . ?
C45 C44 H44 107.8 . . ?
C44 C45 H45A 109.5 . . ?
C44 C45 H45B 109.5 . . ?
H45A C45 H45B 109.5 . . ?
C44 C45 H45C 109.5 . . ?
H45A C45 H45C 109.5 . . ?
H45B C45 H45C 109.5 . . ?
C44 C46 H46A 109.5 . . ?
C44 C46 H46B 109.5 . . ?
H46A C46 H46B 109.5 . . ?
C44 C46 H46C 109.5 . . ?
H46A C46 H46C 109.5 . . ?
H46B C46 H46C 109.5 . . ?
C52 C47 C48 123.6(2) . . ?
C52 C47 N6 118.79(19) . . ?
C48 C47 N6 117.63(19) . . ?
C49 C48 C47 116.9(2) . . ?
C49 C48 C53 121.0(2) . . ?
C47 C48 C53 122.0(2) . . ?
C50 C49 C48 120.8(2) . . ?
C50 C49 H49 119.6 . . ?
C48 C49 H49 119.6 . . ?
C49 C50 C51 120.6(2) . . ?
C49 C50 H50 119.7 . . ?
C51 C50 H50 119.7 . . ?
C50 C51 C52 121.3(2) . . ?
C50 C51 H51 119.3 . . ?
C52 C51 H51 119.3 . . ?
C51 C52 C47 116.6(2) . . ?
C51 C52 C56 121.7(2) . . ?
C47 C52 C56 121.6(2) . . ?
C48 C53 C55 110.7(2) . . ?
C48 C53 C54 111.7(2) . . ?
C55 C53 C54 111.8(2) . . ?
C48 C53 H53 107.5 . . ?
C55 C53 H53 107.5 . . ?
C54 C53 H53 107.5 . . ?
C53 C54 H54A 109.5 . . ?
C53 C54 H54B 109.5 . . ?
H54A C54 H54B 109.5 . . ?
C53 C54 H54C 109.5 . . ?
H54A C54 H54C 109.5 . . ?
H54B C54 H54C 109.5 . . ?
C53 C55 H55A 109.5 . . ?
C53 C55 H55B 109.5 . . ?
H55A C55 H55B 109.5 . . ?
C53 C55 H55C 109.5 . . ?
H55A C55 H55C 109.5 . . ?
H55B C55 H55C 109.5 . . ?
C52 C56 C58 113.3(2) . . ?
C52 C56 C57 110.0(2) . . ?
C58 C56 C57 109.7(2) . . ?
C52 C56 H56 107.9 . . ?
C58 C56 H56 107.9 . . ?
C57 C56 H56 107.9 . . ?
C56 C57 H57A 109.5 . . ?
C56 C57 H57B 109.5 . . ?
H57A C57 H57B 109.5 . . ?
C56 C57 H57C 109.5 . . ?
H57A C57 H57C 109.5 . . ?
H57B C57 H57C 109.5 . . ?
C56 C58 H58A 109.5 . . ?
C56 C58 H58B 109.5 . . ?
H58A C58 H58B 109.5 . . ?
C56 C58 H58C 109.5 . . ?
H58A C58 H58C 109.5 . . ?
H58B C58 H58C 109.5 . . ?
N7 C59 Si2 118.27(16) . . ?
N7 C59 Au2 120.96(16) . . ?
Si2 C59 Au2 120.71(12) . . ?
Si2 C60 H60A 109.5 . . ?
Si2 C60 H60B 109.5 . . ?
H60A C60 H60B 109.5 . . ?
Si2 C60 H60C 109.5 . . ?
H60A C60 H60C 109.5 . . ?
H60B C60 H60C 109.5 . . ?
Si2 C61 H61A 109.5 . . ?
Si2 C61 H61B 109.5 . . ?
H61A C61 H61B 109.5 . . ?
Si2 C61 H61C 109.5 . . ?
H61A C61 H61C 109.5 . . ?
H61B C61 H61C 109.5 . . ?
Si2 C62 H62A 109.5 . . ?
Si2 C62 H62B 109.5 . . ?
H62A C62 H62B 109.5 . . ?
Si2 C62 H62C 109.5 . . ?
H62A C62 H62C 109.5 . . ?
H62B C62 H62C 109.5 . . ?
C64 C63 C68 117.7(3) . . ?
C64 C63 C69 120.4(3) . . ?
C68 C63 C69 121.9(3) . . ?
C65 C64 C63 121.1(2) . . ?
C65 C64 H64 119.5 . . ?
C63 C64 H64 119.5 . . ?
C64 C65 C66 120.9(2) . . ?
C64 C65 H65 119.5 . . ?
C66 C65 H65 119.5 . . ?
C67 C66 C65 118.8(3) . . ?
C67 C66 H66 120.6 . . ?
C65 C66 H66 120.6 . . ?
C66 C67 C68 120.7(3) . . ?
C66 C67 H67 119.7 . . ?
C68 C67 H67 119.7 . . ?
C67 C68 C63 120.8(2) . . ?
C67 C68 H68 119.6 . . ?
C63 C68 H68 119.6 . . ?
C63 C69 H69A 109.5 . . ?
C63 C69 H69B 109.5 . . ?
H69A C69 H69B 109.5 . . ?
C63 C69 H69C 109.5 . . ?
H69A C69 H69C 109.5 . . ?
H69B C69 H69C 109.5 . . ?
C71 C70 C75 117.8(2) . . ?
C71 C70 C76 121.5(2) . . ?
C75 C70 C76 120.7(2) . . ?
C72 C71 C70 121.3(3) . . ?
C72 C71 H71 119.4 . . ?
C70 C71 H71 119.4 . . ?
C73 C72 C71 120.1(3) . . ?
C73 C72 H72 119.9 . . ?
C71 C72 H72 119.9 . . ?
C74 C73 C72 119.1(3) . . ?
C74 C73 H73 120.4 . . ?
C72 C73 H73 120.4 . . ?
C75 C74 C73 120.5(3) . . ?
C75 C74 H74 119.7 . . ?
C73 C74 H74 119.7 . . ?
C74 C75 C70 121.2(2) . . ?
C74 C75 H75 119.4 . . ?
C70 C75 H75 119.4 . . ?
C70 C76 H76A 109.5 . . ?
C70 C76 H76B 109.5 . . ?
H76A C76 H76B 109.5 . . ?
C70 C76 H76C 109.5 . . ?
H76A C76 H76C 109.5 . . ?
H76B C76 H76C 109.5 . . ?

loop_
_geom_bond_atom_site_label_1
_geom_bond_atom_site_label_2
_geom_bond_distance
_geom_bond_site_symmetry_2
_geom_bond_publ_flag
Au1 C1 2.005(2) . ?
Au1 C28 2.030(2) . ?
Au2 C32 2.003(2) . ?
Au2 C59 2.030(2) . ?
Si1 C28 1.839(2) . ?
Si1 C30 1.860(3) . ?
Si1 C29 1.863(3) . ?
Si1 C31 1.864(2) . ?
Si2 C59 1.846(2) . ?
Si2 C60 1.861(3) . ?
Si2 C62 1.868(2) . ?
Si2 C61 1.869(2) . ?
N1 C1 1.351(3) . ?
N1 C2 1.385(3) . ?
N1 C4 1.438(3) . ?
N2 C1 1.351(3) . ?
N2 C3 1.382(3) . ?
N2 C16 1.444(3) . ?
N3 N4 1.158(3) . ?
N3 C28 1.286(3) . ?
N5 C32 1.356(3) . ?
N5 C33 1.384(3) . ?
N5 C35 1.442(3) . ?
N6 C32 1.356(3) . ?
N6 C34 1.386(3) . ?
N6 C47 1.447(3) . ?
N7 N8 1.157(3) . ?
N7 C59 1.289(3) . ?
C2 C3 1.347(3) . ?
C2 H2 0.9500 . ?
C3 H3 0.9500 . ?
C4 C5 1.393(3) . ?
C4 C9 1.401(3) . ?
C5 C6 1.388(3) . ?
C5 C10 1.517(3) . ?
C6 C7 1.383(4) . ?
C6 H6 0.9500 . ?
C7 C8 1.377(4) . ?
C7 H7 0.9500 . ?
C8 C9 1.396(3) . ?
C8 H8 0.9500 . ?
C9 C13 1.516(3) . ?
C10 C11 1.520(4) . ?
C10 C12 1.520(4) . ?
C10 H10 1.0000 . ?
C11 H11A 0.9800 . ?
C11 H11B 0.9800 . ?
C11 H11C 0.9800 . ?
C12 H12A 0.9800 . ?
C12 H12B 0.9800 . ?
C12 H12C 0.9800 . ?
C13 C14 1.524(3) . ?
C13 C15 1.528(3) . ?
C13 H13 1.0000 . ?
C14 H14A 0.9800 . ?
C14 H14B 0.9800 . ?
C14 H14C 0.9800 . ?
C15 H15A 0.9800 . ?
C15 H15B 0.9800 . ?
C15 H15C 0.9800 . ?
C16 C21 1.395(3) . ?
C16 C17 1.398(3) . ?
C17 C18 1.393(3) . ?
C17 C22 1.522(3) . ?
C18 C19 1.384(3) . ?
C18 H18 0.9500 . ?
C19 C20 1.379(3) . ?
C19 H19 0.9500 . ?
C20 C21 1.392(3) . ?
C20 H20 0.9500 . ?
C21 C25 1.518(3) . ?
C22 C23 1.519(3) . ?
C22 C24 1.529(3) . ?
C22 H22 1.0000 . ?
C23 H23A 0.9800 . ?
C23 H23B 0.9800 . ?
C23 H23C 0.9800 . ?
C24 H24A 0.9800 . ?
C24 H24B 0.9800 . ?
C24 H24C 0.9800 . ?
C25 C27 1.530(3) . ?
C25 C26 1.533(3) . ?
C25 H25 1.0000 . ?
C26 H26A 0.9800 . ?
C26 H26B 0.9800 . ?
C26 H26C 0.9800 . ?
C27 H27A 0.9800 . ?
C27 H27B 0.9800 . ?
C27 H27C 0.9800 . ?
C29 H29A 0.9800 . ?
C29 H29B 0.9800 . ?
C29 H29C 0.9800 . ?
C30 H30A 0.9800 . ?
C30 H30B 0.9800 . ?
C30 H30C 0.9800 . ?
C31 H31A 0.9800 . ?
C31 H31B 0.9800 . ?
C31 H31C 0.9800 . ?
C33 C34 1.343(3) . ?
C33 H33 0.9500 . ?
C34 H34 0.9500 . ?
C35 C40 1.393(3) . ?
C35 C36 1.394(3) . ?
C36 C37 1.395(3) . ?
C36 C41 1.517(3) . ?
C37 C38 1.377(3) . ?
C37 H37 0.9500 . ?
C38 C39 1.384(3) . ?
C38 H38 0.9500 . ?
C39 C40 1.390(3) . ?
C39 H39 0.9500 . ?
C40 C44 1.519(3) . ?
C41 C42 1.528(3) . ?
C41 C43 1.528(3) . ?
C41 H41 1.0000 . ?
C42 H42A 0.9800 . ?
C42 H42B 0.9800 . ?
C42 H42C 0.9800 . ?
C43 H43A 0.9800 . ?
C43 H43B 0.9800 . ?
C43 H43C 0.9800 . ?
C44 C46 1.526(3) . ?
C44 C45 1.529(3) . ?
C44 H44 1.0000 . ?
C45 H45A 0.9800 . ?
C45 H45B 0.9800 . ?
C45 H45C 0.9800 . ?
C46 H46A 0.9800 . ?
C46 H46B 0.9800 . ?
C46 H46C 0.9800 . ?
C47 C52 1.396(3) . ?
C47 C48 1.399(3) . ?
C48 C49 1.394(3) . ?
C48 C53 1.511(3) . ?
C49 C50 1.376(4) . ?
C49 H49 0.9500 . ?
C50 C51 1.379(4) . ?
C50 H50 0.9500 . ?
C51 C52 1.391(3) . ?
C51 H51 0.9500 . ?
C52 C56 1.519(3) . ?
C53 C55 1.524(3) . ?
C53 C54 1.532(3) . ?
C53 H53 1.0000 . ?
C54 H54A 0.9800 . ?
C54 H54B 0.9800 . ?
C54 H54C 0.9800 . ?
C55 H55A 0.9800 . ?
C55 H55B 0.9800 . ?
C55 H55C 0.9800 . ?
C56 C58 1.524(4) . ?
C56 C57 1.525(4) . ?
C56 H56 1.0000 . ?
C57 H57A 0.9800 . ?
C57 H57B 0.9800 . ?
C57 H57C 0.9800 . ?
C58 H58A 0.9800 . ?
C58 H58B 0.9800 . ?
C58 H58C 0.9800 . ?
C60 H60A 0.9800 . ?
C60 H60B 0.9800 . ?
C60 H60C 0.9800 . ?
C61 H61A 0.9800 . ?
C61 H61B 0.9800 . ?
C61 H61C 0.9800 . ?
C62 H62A 0.9800 . ?
C62 H62B 0.9800 . ?
C62 H62C 0.9800 . ?
C63 C64 1.383(4) . ?
C63 C68 1.394(4) . ?
C63 C69 1.500(4) . ?
C64 C65 1.370(4) . ?
C64 H64 0.9500 . ?
C65 C66 1.380(4) . ?
C65 H65 0.9500 . ?
C66 C67 1.368(4) . ?
C66 H66 0.9500 . ?
C67 C68 1.382(4) . ?
C67 H67 0.9500 . ?
C68 H68 0.9500 . ?
C69 H69A 0.9800 . ?
C69 H69B 0.9800 . ?
C69 H69C 0.9800 . ?
C70 C71 1.386(4) . ?
C70 C75 1.388(3) . ?
C70 C76 1.502(4) . ?
C71 C72 1.382(4) . ?
C71 H71 0.9500 . ?
C72 C73 1.381(4) . ?
C72 H72 0.9500 . ?
C73 C74 1.378(4) . ?
C73 H73 0.9500 . ?
C74 C75 1.378(4) . ?
C74 H74 0.9500 . ?
C75 H75 0.9500 . ?
C76 H76A 0.9800 . ?
C76 H76B 0.9800 . ?
C76 H76C 0.9800 . ?
